data_7127541
loop_
_publ_author_name
'Fern\'andez-Moyano, Sara'
'Pe\~nas-Defrutos, Marconi N'
'Bartolom\'e, Camino'
'Espinet, Pablo'

_publ_section_title
;
 Striking ligand-disproportionative Cl/aryl scrambling in a simple Au(III)
 system. Solvent role, driving forces and mechanisms.
;
_journal_issue 1
_journal_name_full 'Chemical communications (Cambridge, England)'
_journal_page_first 125
_journal_page_last 128
_journal_paper_doi 10.1039/d0cc06450e
_journal_volume 57
_journal_year 2021
_chemical_formula_moiety 'C18 H2 Au Cl6 F9 O, 2(C4 H10 O)'
_chemical_formula_sum 'C26 H22 Au Cl6 F9 O3'
_chemical_formula_weight 963.10
_space_group_crystal_system monoclinic
_space_group_IT_number 15
_space_group_name_Hall '-C 2yc'
_space_group_name_H-M_alt 'C 1 2/c 1'
_atom_sites_solution_hydrogens mixed
_atom_sites_solution_primary iterative
_audit_creation_date 2020-08-27
_audit_creation_method
;
Olex2 1.2
(compiled 2018.05.29 svn.r3508 for OlexSys, GUI svn.r5506)
;
_audit_update_record
;
2020-08-27 deposited with the CCDC.	2020-11-20 downloaded from the CCDC.
;
_cell_angle_alpha 90
_cell_angle_beta 116.43(2)
_cell_angle_gamma 90
_cell_formula_units_Z 4
_cell_length_a 17.801(4)
_cell_length_b 12.593(3)
_cell_length_c 17.029(3)
_cell_measurement_reflns_used 1743
_cell_measurement_temperature 294
_cell_measurement_theta_max 23.7610
_cell_measurement_theta_min 2.7260
_cell_volume 3418.4(14)
_computing_cell_refinement 'CrysAlisPro 1.171.38.43f (Rigaku OD, 2015)'
_computing_data_collection 'CrysAlisPro 1.171.38.43f (Rigaku OD, 2015)'
_computing_data_reduction 'CrysAlisPro 1.171.38.43f (Rigaku OD, 2015)'
_computing_molecular_graphics 'Olex2 (Dolomanov et al., 2009)'
_computing_publication_material 'Olex2 (Dolomanov et al., 2009)'
_computing_structure_refinement 'ShelXL (Sheldrick, 2015)'
_computing_structure_solution 'olex2.solve (Bourhis et al., 2015)'
_diffrn_ambient_temperature 294
_diffrn_detector 'CCD plate'
_diffrn_detector_area_resol_mean 10.4757
_diffrn_detector_type Atlas
_diffrn_measured_fraction_theta_full 0.994
_diffrn_measured_fraction_theta_max 0.822
_diffrn_measurement_details
;
List of Runs (angles in degrees, time in seconds):

  # Type    Start    End  Width  t~exp~   \w     \q     \k     \f   Frames
#--------------------------------------------------------------------------
  1  \w    -30.00  60.00   1.00   95.73    --  -10.11  37.00   0.00   90
  2  \w    -20.00  46.00   1.00   95.73    --   11.82 -99.00 -90.00   66
;
_diffrn_measurement_device 'four-circle diffractometer'
_diffrn_measurement_device_type 'SuperNova, Dual, Cu at zero, Atlas'
_diffrn_measurement_method '\w scans'
_diffrn_orient_matrix_type 'CrysAlisPro convention (1999,Acta A55,543-557)'
_diffrn_orient_matrix_UB_11 -0.0361224000
_diffrn_orient_matrix_UB_12 0.0307059000
_diffrn_orient_matrix_UB_13 -0.0260107000
_diffrn_orient_matrix_UB_21 -0.0093934000
_diffrn_orient_matrix_UB_22 0.0047343000
_diffrn_orient_matrix_UB_23 0.0361427000
_diffrn_orient_matrix_UB_31 0.0241830000
_diffrn_orient_matrix_UB_32 0.0471152000
_diffrn_orient_matrix_UB_33 0.0131563000
_diffrn_radiation_monochromator mirror
_diffrn_radiation_probe x-ray
_diffrn_radiation_type MoK\a
_diffrn_radiation_wavelength 0.71073
_diffrn_reflns_av_R_equivalents 0.0521
_diffrn_reflns_av_unetI/netI 0.0784
_diffrn_reflns_Laue_measured_fraction_full 0.994
_diffrn_reflns_Laue_measured_fraction_max 0.822
_diffrn_reflns_limit_h_max 23
_diffrn_reflns_limit_h_min -20
_diffrn_reflns_limit_k_max 16
_diffrn_reflns_limit_k_min -12
_diffrn_reflns_limit_l_max 17
_diffrn_reflns_limit_l_min -22
_diffrn_reflns_number 7035
_diffrn_reflns_point_group_measured_fraction_full 0.994
_diffrn_reflns_point_group_measured_fraction_max 0.822
_diffrn_reflns_theta_full 25.242
_diffrn_reflns_theta_max 29.572
_diffrn_reflns_theta_min 2.061
_diffrn_source 'micro-focus sealed X-ray tube'
_diffrn_source_type 'SuperNova (Mo) X-ray Source'
_exptl_absorpt_coefficient_mu 4.849
_exptl_absorpt_correction_T_max 1.000
_exptl_absorpt_correction_T_min 0.323
_exptl_absorpt_correction_type gaussian
_exptl_absorpt_process_details
;
CrysAlisPro 1.171.38.43f (Rigaku Oxford Diffraction, 2015)
Numerical absorption correction based on gaussian integration over
			a multifaceted crystal model
Empirical absorption correction using spherical harmonics,
 implemented in SCALE3 ABSPACK scaling algorithm.
;
_exptl_crystal_colour colourless
_exptl_crystal_colour_primary colourless
_exptl_crystal_density_diffrn 1.871
_exptl_crystal_description block
_exptl_crystal_F_000 1856
_exptl_crystal_size_max 0.393
_exptl_crystal_size_mid 0.185
_exptl_crystal_size_min 0.094
_refine_diff_density_max 1.598
_refine_diff_density_min -1.727
_refine_diff_density_rms 0.119
_refine_ls_extinction_method none
_refine_ls_goodness_of_fit_ref 1.015
_refine_ls_hydrogen_treatment constr
_refine_ls_matrix_type full
_refine_ls_number_parameters 209
_refine_ls_number_reflns 3940
_refine_ls_number_restraints 2
_refine_ls_restrained_S_all 1.021
_refine_ls_R_factor_all 0.1104
_refine_ls_R_factor_gt 0.0617
_refine_ls_shift/su_max 0.002
_refine_ls_shift/su_mean 0.000
_refine_ls_structure_factor_coef Fsqd
_refine_ls_weighting_details 'w=1/[\s^2^(Fo^2^)+(0.0411P)^2^+22.2605P] where P=(Fo^2^+2Fc^2^)/3'
_refine_ls_weighting_scheme calc
_refine_ls_wR_factor_gt 0.1185
_refine_ls_wR_factor_ref 0.1419
_reflns_Friedel_coverage 0.000
_reflns_number_gt 2475
_reflns_number_total 3940
_reflns_threshold_expression 'I > 2\s(I)'
_cod_data_source_file d0cc06450e2.cif
_cod_data_source_block 3-OH2
_cod_depositor_comments 'Adding full bibliography for 7127540--7127544.cif.'
_cod_original_cell_volume 3418.6(13)
_cod_database_code 7127541
_shelx_shelxl_version_number 2014/7
_chemical_oxdiff_formula 'C36 Au2 Cl12 F18'
_chemical_oxdiff_usercomment colourless
_shelx_space_group_comment
;
The symmetry employed for this shelxl refinement is uniquely defined
by the following loop, which should always be used as a source of
symmetry information in preference to the above space-group names.
They are only intended as comments.
;
_reflns_odcompleteness_completeness 99.02
_reflns_odcompleteness_iscentric 1
_reflns_odcompleteness_theta 26.32
_olex2_refinement_description
;
1. Fixed Uiso
 At 1.2 times of:
  All C(H,H) groups
 At 1.5 times of:
  All C(H,H,H) groups, All O(H,H) groups
2. Restrained distances
 C21-C22
 1.54 with sigma of 0.02
 C23-C24
 1.54 with sigma of 0.02
3. Others
 Fixed Sof: H1A(0.5) H1B(0.5)
4.a Rotating group:
 O1(H1A,H1B)
4.b Secondary CH2 refined with riding coordinates:
 C22(H22A,H22B), C23(H23A,H23B)
4.c Idealised Me refined as rotating group:
 C21(H21A,H21B,H21C), C24(H24A,H24B,H24C)
;
_olex2_submission_special_instructions 'No special instructions were received'
_oxdiff_exptl_absorpt_empirical_details
;
Empirical correction (ABSPACK) includes:
- Absorption correction using spherical harmonics
- Frame scaling
;
_oxdiff_exptl_absorpt_empirical_full_max 2.227
_oxdiff_exptl_absorpt_empirical_full_min 0.685

loop_
_space_group_symop_operation_xyz
'x, y, z'
'-x, y, -z+1/2'
'x+1/2, y+1/2, z'
'-x+1/2, y+1/2, -z+1/2'
'-x, -y, -z'
'x, -y, z-1/2'
'-x+1/2, -y+1/2, -z'
'x+1/2, -y+1/2, z-1/2'

loop_
_atom_site_label
_atom_site_type_symbol
_atom_site_fract_x
_atom_site_fract_y
_atom_site_fract_z
_atom_site_U_iso_or_equiv
_atom_site_adp_type
_atom_site_occupancy
_atom_site_site_symmetry_order
_atom_site_calc_flag
_atom_site_refinement_flags_posn
_atom_site_refinement_flags_adp
_atom_site_refinement_flags_occupancy
_atom_site_disorder_assembly
_atom_site_disorder_group
Au1 Au 0.5000 0.57533(4) 0.2500 0.0662(2) Uani 1 2 d S T P . .
Cl5 Cl 0.8502(2) 0.6584(3) 0.4615(3) 0.1354(13) Uani 1 1 d . . . . .
Cl13 Cl 0.4378(2) 0.9680(3) 0.3670(2) 0.1196(11) Uani 1 1 d . . . . .
Cl3 Cl 0.6711(3) 0.4990(4) 0.61649(19) 0.1482(15) Uani 1 1 d . . . . .
F12 F 0.4496(4) 0.7373(5) 0.3551(4) 0.0921(17) Uani 1 1 d . . . . .
F6 F 0.6905(4) 0.6449(6) 0.3039(4) 0.106(2) Uani 1 1 d . . . . .
F14 F 0.5000 1.0598(7) 0.2500 0.123(3) Uani 1 2 d S T P . .
F2 F 0.5338(4) 0.5137(6) 0.4396(4) 0.106(2) Uani 1 1 d . . . . .
F4 F 0.8188(4) 0.5784(7) 0.6052(5) 0.143(3) Uani 1 1 d . . . . .
O1 O 0.5000 0.4104(8) 0.2500 0.101(3) Uani 1 2 d S T P . .
H1A H 0.5525 0.3815 0.2695 0.151 Uiso 0.5 1 d GR . . . .
H1B H 0.4693 0.3815 0.1956 0.151 Uiso 0.5 1 d GR . . . .
O2 O 0.3820(8) 0.2900(8) 0.1399(8) 0.138(4) Uani 1 1 d . . . . .
C2 C 0.6066(6) 0.5465(9) 0.4426(6) 0.080(3) Uani 1 1 d . . . . .
C11 C 0.5000 0.7333(10) 0.2500 0.056(3) Uani 1 2 d S T P . .
C5 C 0.7571(6) 0.6144(8) 0.4554(8) 0.083(3) Uani 1 1 d . . . . .
C22 C 0.3930(14) 0.2222(18) 0.0786(14) 0.201(11) Uani 1 1 d D . . . .
H22A H 0.3435 0.2262 0.0225 0.241 Uiso 1 1 calc R . . . .
H22B H 0.3989 0.1495 0.0991 0.241 Uiso 1 1 calc R . . . .
C21 C 0.4666(19) 0.2512(18) 0.0665(15) 0.221(12) Uani 1 1 d D . . . .
H21A H 0.4561 0.3166 0.0344 0.331 Uiso 1 1 calc GR . . . .
H21B H 0.4782 0.1962 0.0343 0.331 Uiso 1 1 calc GR . . . .
H21C H 0.5141 0.2598 0.1227 0.331 Uiso 1 1 calc GR . . . .
C24 C 0.2877(17) 0.325(2) 0.1984(18) 0.254(14) Uani 1 1 d D . . . .
H24A H 0.2299 0.3395 0.1598 0.381 Uiso 1 1 calc GR . . . .
H24B H 0.3191 0.3901 0.2116 0.381 Uiso 1 1 calc GR . . . .
H24C H 0.2919 0.2941 0.2517 0.381 Uiso 1 1 calc GR . . . .
C3 C 0.6761(7) 0.5434(9) 0.5230(6) 0.086(3) Uani 1 1 d . . . . .
C1 C 0.6075(5) 0.5772(7) 0.3669(5) 0.061(2) Uani 1 1 d . . . . .
C4 C 0.7505(7) 0.5807(10) 0.5283(7) 0.094(3) Uani 1 1 d . . . . .
C12 C 0.4749(6) 0.7918(8) 0.3022(5) 0.070(2) Uani 1 1 d . . . . .
C23 C 0.3209(15) 0.2527(19) 0.1569(19) 0.237(13) Uani 1 1 d D . . . .
H23A H 0.3418 0.1906 0.1940 0.285 Uiso 1 1 calc R . . . .
H23B H 0.2753 0.2295 0.1021 0.285 Uiso 1 1 calc R . . . .
C6 C 0.6836(6) 0.6120(8) 0.3759(6) 0.078(3) Uani 1 1 d . . . . .
C14 C 0.5000 0.9525(13) 0.2500 0.085(4) Uani 1 2 d S T P . .
C13 C 0.4722(6) 0.9001(8) 0.3015(7) 0.075(3) Uani 1 1 d . . . . .

loop_
_atom_site_aniso_label
_atom_site_aniso_U_11
_atom_site_aniso_U_22
_atom_site_aniso_U_33
_atom_site_aniso_U_23
_atom_site_aniso_U_13
_atom_site_aniso_U_12
Au1 0.0641(3) 0.0819(4) 0.0535(3) 0.000 0.0268(2) 0.000
Cl5 0.0636(18) 0.168(3) 0.163(3) -0.036(3) 0.039(2) -0.0159(19)
Cl13 0.147(3) 0.105(2) 0.130(3) -0.025(2) 0.082(2) 0.012(2)
Cl3 0.139(3) 0.229(5) 0.0644(17) 0.027(2) 0.0339(19) 0.026(3)
F12 0.113(5) 0.099(4) 0.090(4) -0.005(3) 0.068(4) -0.005(3)
F6 0.084(4) 0.145(6) 0.101(5) 0.006(4) 0.052(4) -0.013(4)
F14 0.160(10) 0.071(6) 0.149(9) 0.000 0.077(8) 0.000
F2 0.083(4) 0.163(6) 0.074(4) 0.017(4) 0.037(3) -0.002(4)
F4 0.083(5) 0.204(8) 0.094(5) -0.021(5) -0.003(4) 0.018(5)
O1 0.098(9) 0.092(7) 0.096(8) 0.000 0.029(6) 0.000
O2 0.144(10) 0.101(7) 0.175(10) -0.023(7) 0.075(8) -0.034(6)
C2 0.058(6) 0.109(8) 0.066(6) 0.001(5) 0.021(5) 0.009(5)
C11 0.044(6) 0.075(8) 0.051(6) 0.000 0.022(5) 0.000
C5 0.054(6) 0.086(7) 0.102(8) -0.020(6) 0.027(6) 0.005(5)
C22 0.20(2) 0.18(2) 0.129(16) -0.039(15) -0.009(15) 0.030(19)
C21 0.34(4) 0.18(2) 0.19(2) -0.032(15) 0.16(3) 0.02(2)
C24 0.25(3) 0.26(3) 0.33(4) -0.10(3) 0.20(3) -0.07(2)
C3 0.080(7) 0.110(8) 0.053(5) 0.003(5) 0.016(5) 0.014(6)
C1 0.052(5) 0.073(6) 0.045(4) 0.000(4) 0.011(3) 0.014(4)
C4 0.065(7) 0.114(9) 0.077(7) -0.008(6) 0.008(6) 0.010(6)
C12 0.059(5) 0.090(7) 0.051(5) 0.001(5) 0.017(4) -0.001(5)
C23 0.14(2) 0.20(3) 0.31(4) -0.03(2) 0.04(2) -0.038(18)
C6 0.063(6) 0.102(8) 0.068(6) 0.001(5) 0.028(5) 0.008(5)
C14 0.076(10) 0.084(11) 0.087(10) 0.000 0.029(8) 0.000
C13 0.068(6) 0.071(7) 0.084(7) -0.006(5) 0.031(5) 0.008(5)

loop_
_atom_type_symbol
_atom_type_description
_atom_type_scat_dispersion_real
_atom_type_scat_dispersion_imag
_atom_type_scat_source
C C 0.0033 0.0016 'International Tables Vol C Tables 4.2.6.8 and 6.1.1.4'
H H 0.0000 0.0000 'International Tables Vol C Tables 4.2.6.8 and 6.1.1.4'
Au Au -2.0133 8.8022 'International Tables Vol C Tables 4.2.6.8 and 6.1.1.4'
Cl Cl 0.1484 0.1585 'International Tables Vol C Tables 4.2.6.8 and 6.1.1.4'
F F 0.0171 0.0103 'International Tables Vol C Tables 4.2.6.8 and 6.1.1.4'
O O 0.0106 0.0060 'International Tables Vol C Tables 4.2.6.8 and 6.1.1.4'

loop_
_exptl_crystal_face_index_h
_exptl_crystal_face_index_k
_exptl_crystal_face_index_l
_exptl_crystal_face_perp_dist
19 -1 6 0.0346
-9 -14 -7 0.1185
-8 1 24 0.1412
7 1 -24 0.1280
-15 -13 13 0.0837
14 14 -10 0.0763
11 15 3 0.0938
14 -11 6 0.0594
15 12 3 0.0791
-19 2 -6 0.0557

loop_
_geom_angle_atom_site_label_1
_geom_angle_atom_site_label_2
_geom_angle_atom_site_label_3
_geom_angle
_geom_angle_site_symmetry_1
_geom_angle_site_symmetry_3
_geom_angle_publ_flag
C11 Au1 O1 180.0 . . ?
C11 Au1 C1 89.4(2) . . ?
C11 Au1 C1 89.4(2) . 2_655 ?
C1 Au1 O1 90.6(2) . . ?
C1 Au1 O1 90.6(2) 2_655 . ?
C1 Au1 C1 178.7(5) . 2_655 ?
Au1 O1 H1A 113.4 . . ?
Au1 O1 H1B 113.4 . . ?
H1A O1 H1B 105.2 . . ?
C23 O2 C22 109.9(16) . . ?
F2 C2 C3 117.0(9) . . ?
F2 C2 C1 118.2(8) . . ?
C1 C2 C3 124.7(10) . . ?
C12 C11 Au1 122.4(6) 2_655 . ?
C12 C11 Au1 122.4(6) . . ?
C12 C11 C12 115.1(12) 2_655 . ?
C4 C5 Cl5 121.3(9) . . ?
C4 C5 C6 116.8(10) . . ?
C6 C5 Cl5 121.9(10) . . ?
O2 C22 H22A 109.2 . . ?
O2 C22 H22B 109.2 . . ?
O2 C22 C21 112.2(19) . . ?
H22A C22 H22B 107.9 . . ?
C21 C22 H22A 109.2 . . ?
C21 C22 H22B 109.2 . . ?
C22 C21 H21A 109.5 . . ?
C22 C21 H21B 109.5 . . ?
C22 C21 H21C 109.5 . . ?
H21A C21 H21B 109.5 . . ?
H21A C21 H21C 109.5 . . ?
H21B C21 H21C 109.5 . . ?
H24A C24 H24B 109.5 . . ?
H24A C24 H24C 109.5 . . ?
H24B C24 H24C 109.5 . . ?
C23 C24 H24A 109.5 . . ?
C23 C24 H24B 109.5 . . ?
C23 C24 H24C 109.5 . . ?
C2 C3 Cl3 122.3(9) . . ?
C4 C3 Cl3 119.7(8) . . ?
C4 C3 C2 118.0(10) . . ?
C2 C1 Au1 121.3(7) . . ?
C2 C1 C6 114.6(8) . . ?
C6 C1 Au1 124.1(7) . . ?
F4 C4 C5 119.3(12) . . ?
F4 C4 C3 119.4(12) . . ?
C5 C4 C3 121.2(9) . . ?
F12 C12 C11 117.2(9) . . ?
F12 C12 C13 119.3(9) . . ?
C13 C12 C11 123.5(10) . . ?
O2 C23 C24 116(2) . . ?
O2 C23 H23A 108.3 . . ?
O2 C23 H23B 108.3 . . ?
C24 C23 H23A 108.3 . . ?
C24 C23 H23B 108.3 . . ?
H23A C23 H23B 107.4 . . ?
F6 C6 C5 116.5(10) . . ?
F6 C6 C1 119.0(8) . . ?
C1 C6 C5 124.5(10) . . ?
F14 C14 C13 119.1(7) . 2_655 ?
F14 C14 C13 119.1(7) . . ?
C13 C14 C13 121.8(15) 2_655 . ?
C12 C13 Cl13 120.9(8) . . ?
C14 C13 Cl13 121.1(9) . . ?
C14 C13 C12 118.0(11) . . ?

loop_
_geom_bond_atom_site_label_1
_geom_bond_atom_site_label_2
_geom_bond_distance
_geom_bond_site_symmetry_2
_geom_bond_publ_flag
Au1 O1 2.077(10) . ?
Au1 C11 1.989(12) . ?
Au1 C1 2.058(7) 2_655 ?
Au1 C1 2.058(7) . ?
Cl5 C5 1.706(11) . ?
Cl13 C13 1.719(10) . ?
Cl3 C3 1.727(11) . ?
F12 C12 1.358(10) . ?
F6 C6 1.350(11) . ?
F14 C14 1.351(16) . ?
F2 C2 1.340(11) . ?
F4 C4 1.333(11) . ?
O1 H1A 0.9159 . ?
O1 H1B 0.9155 . ?
O2 C22 1.43(2) . ?
O2 C23 1.33(3) . ?
C2 C3 1.377(13) . ?
C2 C1 1.352(13) . ?
C11 C12 1.374(11) 2_655 ?
C11 C12 1.374(11) . ?
C5 C4 1.367(16) . ?
C5 C6 1.403(13) . ?
C22 H22A 0.9700 . ?
C22 H22B 0.9700 . ?
C22 C21 1.460(17) . ?
C21 H21A 0.9600 . ?
C21 H21B 0.9600 . ?
C21 H21C 0.9600 . ?
C24 H24A 0.9600 . ?
C24 H24B 0.9600 . ?
C24 H24C 0.9600 . ?
C24 C23 1.433(17) . ?
C3 C4 1.369(16) . ?
C1 C6 1.367(13) . ?
C12 C13 1.364(13) . ?
C23 H23A 0.9700 . ?
C23 H23B 0.9700 . ?
C14 C13 1.356(12) 2_655 ?
C14 C13 1.356(12) . ?

loop_
_exptl_oxdiff_crystal_face_indexfrac_h
_exptl_oxdiff_crystal_face_indexfrac_k
_exptl_oxdiff_crystal_face_indexfrac_l
_exptl_oxdiff_crystal_face_x
_exptl_oxdiff_crystal_face_y
_exptl_oxdiff_crystal_face_z
19.1232 -0.9629 5.5648 -0.8651 0.0169 0.4903
-9.2721 -14.0042 -6.7871 0.0815 -0.2245 -0.9733
-8.4525 0.9906 23.9029 -0.2860 0.9480 0.1567
7.4693 1.0056 -23.8782 0.3822 -0.9284 -0.0861
-14.8147 -13.0095 13.1037 -0.2052 0.5512 -0.7988
13.8904 14.0076 -10.1158 0.1915 -0.4298 0.8628
11.1905 15.0054 2.7970 -0.0162 0.0670 1.0144
14.0406 -10.9617 5.6327 -0.9903 0.0198 -0.1028
15.1649 12.0157 2.7119 -0.2494 0.0125 0.9685
-19.1148 1.9619 -5.5620 0.8954 -0.0122 -0.4430
